data_4035641
loop_
_publ_author_name
'Ema, Tadashi'
'Yamasaki, Takayuki'
'Watanabe, Sagiri'
'Hiyoshi, Mahoko'
'Takaishi, Kazuto'

_publ_section_title
;
 Cross-Coupling Approach to an Array of Macrocyclic Receptors Functioning
 as Chiral Solvating Agents.
;
_journal_issue 18
_journal_name_full 'The Journal of organic chemistry'
_journal_page_first 10762
_journal_page_last 10769
_journal_paper_doi 10.1021/acs.joc.8b01327
_journal_volume 83
_journal_year 2018
_chemical_absolute_configuration 'CHOOSE rm ad rmad syn or unk'
_chemical_formula_moiety 'C64 H51 N9 O12'
_chemical_formula_sum 'C64 H51 N9 O12'
_chemical_formula_weight 1138.16
_space_group_crystal_system orthorhombic
_space_group_IT_number 19
_space_group_name_Hall 'P 2ac 2ab'
_space_group_name_H-M_alt 'P 21 21 21'
_atom_sites_solution_hydrogens geom
_atom_sites_solution_primary direct
_atom_sites_solution_secondary difmap
_cell_angle_alpha 90.0000
_cell_angle_beta 90.0000
_cell_angle_gamma 90.0000
_cell_formula_units_Z 4
_cell_length_a 14.274(4)
_cell_length_b 14.345(4)
_cell_length_c 27.420(8)
_cell_measurement_reflns_used 15830
_cell_measurement_temperature 110
_cell_measurement_theta_max 27.62
_cell_measurement_theta_min 3.18
_cell_volume 5615(3)
_computing_cell_refinement CrystalClear
_computing_data_collection 'CrystalClear (Rigaku Inc., 2008)'
_computing_data_reduction CrystalClear
_computing_molecular_graphics 'CrystalStructure 4.2.4'
_computing_publication_material 'CrystalStructure 4.2.4 (Rigaku, 2016)'
_computing_structure_refinement 'SHELXL Version 2016/6 (Sheldrick, 2008)'
_computing_structure_solution 'Il Milione (Burla, et al., 2007)'
_diffrn_ambient_temperature 110
_diffrn_detector_area_resol_mean 7.111
_diffrn_measured_fraction_theta_full 0.996
_diffrn_measured_fraction_theta_max 0.993
_diffrn_measurement_device_type 'Rigaku Saturn724'
_diffrn_measurement_method \w
_diffrn_radiation_type 'Mo K\a'
_diffrn_radiation_wavelength 0.71075
_diffrn_reflns_av_R_equivalents 0.0497
_diffrn_reflns_Laue_measured_fraction_full 0.996
_diffrn_reflns_Laue_measured_fraction_max 0.993
_diffrn_reflns_limit_h_max 18
_diffrn_reflns_limit_h_min -18
_diffrn_reflns_limit_k_max 18
_diffrn_reflns_limit_k_min -18
_diffrn_reflns_limit_l_max 35
_diffrn_reflns_limit_l_min -35
_diffrn_reflns_number 77411
_diffrn_reflns_point_group_measured_fraction_full 0.997
_diffrn_reflns_point_group_measured_fraction_max 0.994
_diffrn_reflns_theta_full 25.242
_diffrn_reflns_theta_max 27.679
_diffrn_reflns_theta_min 3.179
_diffrn_standards_number 0
_exptl_absorpt_coefficient_mu 0.095
_exptl_absorpt_correction_T_max 0.990
_exptl_absorpt_correction_T_min 0.874
_exptl_absorpt_correction_type multi-scan
_exptl_absorpt_process_details 'REQAB (Rigaku, 1998)'
_exptl_crystal_colour colorless
_exptl_crystal_density_diffrn 1.346
_exptl_crystal_density_method 'not measured'
_exptl_crystal_description prism
_exptl_crystal_F_000 2376.00
_exptl_crystal_size_max 0.250
_exptl_crystal_size_mid 0.210
_exptl_crystal_size_min 0.110
_refine_diff_density_max 0.25
_refine_diff_density_min -0.25
_refine_ls_abs_structure_details
;
 Flack x determined using 5143 quotients [(I+)-(I-)]/[(I+)+(I-)]
 (Parsons, Flack and Wagner, Acta Cryst. B69 (2013) 249-259).
;
_refine_ls_abs_structure_Flack -0.1(2)
_refine_ls_extinction_method none
_refine_ls_goodness_of_fit_ref 1.000
_refine_ls_hydrogen_treatment refxyz
_refine_ls_number_parameters 930
_refine_ls_number_reflns 13050
_refine_ls_number_restraints 0
_refine_ls_R_factor_all 0.0433
_refine_ls_R_factor_gt 0.0407
_refine_ls_shift/su_max 0.000
_refine_ls_structure_factor_coef Fsqd
_refine_ls_weighting_details 'w = 1/[\s^2^(Fo^2^)+(0.0681P)^2^+0.8447P] where P=(Fo^2^+2Fc^2^)/3'
_refine_ls_weighting_scheme calc
_refine_ls_wR_factor_gt 0.1043
_refine_ls_wR_factor_ref 0.1070
_reflns_Friedel_coverage 0.822
_reflns_Friedel_fraction_full 0.999
_reflns_Friedel_fraction_max 0.995
_reflns_number_gt 12358
_reflns_number_total 13050
_reflns_threshold_expression F^2^>2.0\s(F^2^)
_cod_data_source_file jo8b01327_si_002.cif
_cod_data_source_block No78_
_cod_original_cell_volume 5614(3)
_cod_database_code 4035641

loop_
_space_group_symop_id
_space_group_symop_operation_xyz
1 +X,+Y,+Z
2 1/2-X,-Y,1/2+Z
3 1/2+X,1/2-Y,-Z
4 -X,1/2+Y,1/2-Z

loop_
_atom_site_label
_atom_site_type_symbol
_atom_site_fract_x
_atom_site_fract_y
_atom_site_fract_z
_atom_site_U_iso_or_equiv
_atom_site_adp_type
_atom_site_occupancy
_atom_site_site_symmetry_order
_atom_site_calc_flag
_atom_site_refinement_flags_posn
_atom_site_refinement_flags_adp
_atom_site_refinement_flags_occupancy
_atom_site_disorder_assembly
_atom_site_disorder_group
O51 O 0.01176(13) 0.52850(13) 0.66291(8) 0.0428(5) Uani 1 1 d . . . . .
O52 O 0.05608(16) 0.39247(14) 0.69476(7) 0.0443(5) Uani 1 1 d . . . . .
O101 O 0.12927(11) 0.17517(11) 0.63611(6) 0.0251(3) Uani 1 1 d . . . . .
O102 O -0.09233(12) 0.07480(12) 0.66348(7) 0.0363(4) Uani 1 1 d . . . . .
O103 O -0.29957(12) 0.56511(12) 0.57196(7) 0.0331(4) Uani 1 1 d . . . . .
O201 O 0.32247(11) 0.33285(10) 0.65379(6) 0.0261(3) Uani 1 1 d . . . . .
O202 O 0.49016(13) 0.50653(13) 0.62175(8) 0.0397(4) Uani 1 1 d . . . . .
O203 O 0.07679(13) 0.87238(12) 0.62140(8) 0.0392(4) Uani 1 1 d . . . . .
O301 O -0.35896(13) 0.88987(13) 0.62964(7) 0.0370(4) Uani 1 1 d . . . . .
O302 O -0.25206(14) 0.98314(12) 0.60276(8) 0.0433(5) Uani 1 1 d . . . . .
O401 O 0.07741(17) 0.62339(17) 0.54410(8) 0.0535(5) Uani 1 1 d . . . . .
O402 O 0.11918(14) 0.68307(17) 0.47255(8) 0.0482(5) Uani 1 1 d . . . . .
N101 N -0.26854(18) 0.1367(2) 0.47652(11) 0.0516(7) Uani 1 1 d . . . . .
N102 N -0.04701(14) 0.21709(14) 0.63461(8) 0.0299(4) Uani 1 1 d . . . . .
N103 N -0.11864(13) 0.35419(13) 0.61901(7) 0.0264(4) Uani 1 1 d . . . . .
N104 N -0.16982(14) 0.50152(13) 0.60662(8) 0.0281(4) Uani 1 1 d . . . . .
N201 N 0.40445(17) 0.75222(14) 0.79101(9) 0.0373(5) Uani 1 1 d . . . . .
N202 N 0.33783(14) 0.51381(13) 0.64639(8) 0.0269(4) Uani 1 1 d . . . . .
N203 N 0.22551(13) 0.62517(13) 0.64550(7) 0.0273(4) Uani 1 1 d . . . . .
N204 N 0.09857(15) 0.71946(14) 0.64019(9) 0.0343(5) Uani 1 1 d . . . . .
N301 N -0.27949(14) 0.90657(13) 0.61576(8) 0.0297(4) Uani 1 1 d . . . . .
C51 C 0.10641(18) 0.42498(17) 0.61597(10) 0.0337(5) Uani 1 1 d . . . . .
H51A H 0.141168 0.478083 0.602617 0.040 Uiso 1 1 calc R U . . .
H51B H 0.062512 0.401539 0.591379 0.040 Uiso 1 1 calc R U . . .
H51C H 0.150411 0.375411 0.624932 0.040 Uiso 1 1 calc R U . . .
C52 C 0.05381(17) 0.45503(17) 0.65972(10) 0.0322(5) Uani 1 1 d . . . . .
C53A C 0.0224(8) 0.4064(8) 0.7446(3) 0.038(2) Uani 0.396(15) 1 d . . P A 1
H53A H 0.030087 0.472305 0.754558 0.046 Uiso 0.396(15) 1 calc R U P A 1
H53B H 0.057553 0.366428 0.767677 0.046 Uiso 0.396(15) 1 calc R U P A 1
C54A C -0.0790(5) 0.3800(9) 0.7439(3) 0.049(3) Uani 0.396(15) 1 d . . P A 1
H54A H -0.112305 0.418997 0.720194 0.073 Uiso 0.396(15) 1 calc R U P A 1
H54B H -0.106017 0.389453 0.776379 0.073 Uiso 0.396(15) 1 calc R U P A 1
H54C H -0.085189 0.314319 0.734620 0.073 Uiso 0.396(15) 1 calc R U P A 1
C53B C -0.0158(7) 0.4164(5) 0.7328(3) 0.052(2) Uani 0.604(15) 1 d . . P A 2
H53C H 0.010783 0.459825 0.757210 0.063 Uiso 0.604(15) 1 calc R U P A 2
H53D H -0.071253 0.445910 0.717619 0.063 Uiso 0.604(15) 1 calc R U P A 2
C54B C -0.0418(9) 0.3270(7) 0.7560(3) 0.090(4) Uani 0.604(15) 1 d . . P A 2
H54D H -0.070642 0.286002 0.731682 0.135 Uiso 0.604(15) 1 calc R U P A 2
H54E H -0.086385 0.338694 0.782468 0.135 Uiso 0.604(15) 1 calc R U P A 2
H54F H 0.014481 0.297083 0.769221 0.135 Uiso 0.604(15) 1 calc R U P A 2
C101 C 0.29090(15) 0.14587(14) 0.62549(8) 0.0214(4) Uani 1 1 d . . . . .
C102 C 0.36638(15) 0.11524(14) 0.59588(8) 0.0219(4) Uani 1 1 d . . . . .
C103 C 0.46017(16) 0.11630(15) 0.61228(9) 0.0262(4) Uani 1 1 d . . . . .
C104 C 0.53127(17) 0.08493(16) 0.58349(10) 0.0312(5) Uani 1 1 d . . . . .
C105 C 0.51246(18) 0.05096(18) 0.53654(10) 0.0344(5) Uani 1 1 d . . . . .
C106 C 0.42285(18) 0.04801(18) 0.51959(9) 0.0318(5) Uani 1 1 d . . . . .
C107 C 0.34773(16) 0.07955(15) 0.54874(8) 0.0248(4) Uani 1 1 d . . . . .
C108 C 0.25426(17) 0.07888(16) 0.53162(8) 0.0267(4) Uani 1 1 d . . . . .
C109 C 0.18233(15) 0.11217(15) 0.55914(8) 0.0237(4) Uani 1 1 d . . . . .
C110 C 0.08547(15) 0.11673(15) 0.53952(8) 0.0248(4) Uani 1 1 d . . . . .
C111 C 0.0291(2) 0.0384(2) 0.53851(14) 0.0504(8) Uani 1 1 d . . . . .
C112 C -0.0620(2) 0.0436(2) 0.52226(15) 0.0527(9) Uani 1 1 d . . . . .
C113 C -0.09667(17) 0.12761(18) 0.50534(9) 0.0309(5) Uani 1 1 d . . . . .
C114 C -0.04092(19) 0.20591(18) 0.50544(11) 0.0364(6) Uani 1 1 d . . . . .
C115 C 0.04993(18) 0.20031(17) 0.52265(11) 0.0350(5) Uani 1 1 d . . . . .
C116 C -0.19205(18) 0.1335(2) 0.48918(10) 0.0382(6) Uani 1 1 d . . . . .
C117 C 0.20190(14) 0.14363(14) 0.60710(8) 0.0218(4) Uani 1 1 d . . . . .
C118 C 0.07024(16) 0.10451(16) 0.65608(9) 0.0283(5) Uani 1 1 d . . . . .
C119 C -0.03212(16) 0.13000(15) 0.65162(8) 0.0264(4) Uani 1 1 d . . . . .
C120 C -0.13063(16) 0.26281(16) 0.62311(8) 0.0263(4) Uani 1 1 d . . . . .
C121 C -0.21503(16) 0.21857(16) 0.61486(9) 0.0291(5) Uani 1 1 d . . . . .
C122 C -0.28941(16) 0.27387(17) 0.60082(9) 0.0293(5) Uani 1 1 d . . . . .
C123 C -0.27949(16) 0.36942(16) 0.59642(8) 0.0271(4) Uani 1 1 d . . . . .
C124 C -0.19224(16) 0.40591(15) 0.60650(8) 0.0254(4) Uani 1 1 d . . . . .
C125 C -0.22392(16) 0.57386(16) 0.59165(8) 0.0264(4) Uani 1 1 d . . . . .
C201 C 0.30688(15) 0.17405(14) 0.67690(8) 0.0220(4) Uani 1 1 d . . . . .
C202 C 0.30812(16) 0.10432(15) 0.71373(8) 0.0244(4) Uani 1 1 d . . . . .
C203 C 0.29416(18) 0.00848(16) 0.70321(9) 0.0287(5) Uani 1 1 d . . . . .
C204 C 0.3016(2) -0.05714(16) 0.73905(10) 0.0349(5) Uani 1 1 d . . . . .
C205 C 0.3237(2) -0.03144(18) 0.78702(9) 0.0366(6) Uani 1 1 d . . . . .
C206 C 0.3361(2) 0.06003(17) 0.79844(9) 0.0336(5) Uani 1 1 d . . . . .
C207 C 0.32819(17) 0.12967(15) 0.76268(8) 0.0266(4) Uani 1 1 d . . . . .
C208 C 0.34262(18) 0.22498(16) 0.77364(8) 0.0284(5) Uani 1 1 d . . . . .
C209 C 0.33843(16) 0.29157(15) 0.73853(8) 0.0254(4) Uani 1 1 d . . . . .
C210 C 0.35095(17) 0.39180(15) 0.75123(8) 0.0252(4) Uani 1 1 d . . . . .
C211 C 0.44025(17) 0.42829(16) 0.75685(9) 0.0295(5) Uani 1 1 d . . . . .
C212 C 0.45161(18) 0.52143(17) 0.76758(9) 0.0302(5) Uani 1 1 d . . . . .
C213 C 0.37431(17) 0.57812(15) 0.77343(8) 0.0258(4) Uani 1 1 d . . . . .
C214 C 0.28421(17) 0.54192(17) 0.76928(9) 0.0297(5) Uani 1 1 d . . . . .
C215 C 0.27373(17) 0.44864(16) 0.75781(9) 0.0295(5) Uani 1 1 d . . . . .
C216 C 0.38879(17) 0.67550(16) 0.78321(9) 0.0292(5) Uani 1 1 d . . . . .
C217 C 0.32315(15) 0.26453(14) 0.68961(8) 0.0223(4) Uani 1 1 d . . . . .
C218 C 0.41333(16) 0.36379(15) 0.63879(9) 0.0260(4) Uani 1 1 d . . . . .
C219 C 0.41859(17) 0.46937(15) 0.63483(8) 0.0267(5) Uani 1 1 d . . . . .
C220 C 0.31700(16) 0.60890(15) 0.64427(8) 0.0253(4) Uani 1 1 d . . . . .
C221 C 0.38414(17) 0.67818(16) 0.64086(9) 0.0300(5) Uani 1 1 d . . . . .
C222 C 0.35143(19) 0.76906(17) 0.63753(11) 0.0360(6) Uani 1 1 d . . . . .
C223 C 0.25687(18) 0.78786(17) 0.63696(11) 0.0354(5) Uani 1 1 d . . . . .
C224 C 0.19611(17) 0.71326(15) 0.64112(9) 0.0291(5) Uani 1 1 d . . . . .
C225 C 0.04581(17) 0.79399(16) 0.62676(10) 0.0317(5) Uani 1 1 d . . . . .
C301 C -0.21217(17) 0.82962(16) 0.61441(8) 0.0278(5) Uani 1 1 d . . . . .
C302 C -0.24707(17) 0.74143(16) 0.60551(9) 0.0266(4) Uani 1 1 d . . . . .
C303 C -0.18411(16) 0.66816(15) 0.60232(9) 0.0270(4) Uani 1 1 d . . . . .
C304 C -0.08932(17) 0.68501(16) 0.60860(9) 0.0296(5) Uani 1 1 d . . . . .
C305 C -0.05632(17) 0.77401(16) 0.61928(9) 0.0298(5) Uani 1 1 d . . . . .
C306 C -0.11864(17) 0.84872(16) 0.62119(9) 0.0289(5) Uani 1 1 d . . . . .
C401 C 0.2384(2) 0.6232(3) 0.52050(12) 0.0526(8) Uani 1 1 d . . . . .
H40A H 0.247243 0.570975 0.543055 0.063 Uiso 1 1 calc R U . . .
H40B H 0.269695 0.678749 0.533528 0.063 Uiso 1 1 calc R U . . .
H40C H 0.265477 0.607405 0.488713 0.063 Uiso 1 1 calc R U . . .
C402 C 0.1372(2) 0.6423(2) 0.51479(10) 0.0396(6) Uani 1 1 d . . . . .
C403 C 0.0236(2) 0.7114(3) 0.46291(13) 0.0550(8) Uani 1 1 d . . . . .
H40D H -0.020219 0.668298 0.479521 0.066 Uiso 1 1 calc R U . . .
H40E H 0.011126 0.708320 0.427426 0.066 Uiso 1 1 calc R U . . .
C404 C 0.0076(3) 0.8081(3) 0.48064(14) 0.0609(9) Uani 1 1 d . . . . .
H40F H -0.055651 0.828230 0.471613 0.073 Uiso 1 1 calc R U . . .
H40G H 0.053746 0.849979 0.465793 0.073 Uiso 1 1 calc R U . . .
H40H H 0.014265 0.809759 0.516203 0.073 Uiso 1 1 calc R U . . .
H10A H -0.116(2) 0.514(2) 0.6206(11) 0.032(7) Uiso 1 1 d . . . . .
H11A H 0.084(2) 0.096(2) 0.6915(12) 0.038(8) Uiso 1 1 d . . . . .
H11B H 0.0794(18) 0.0454(19) 0.6409(9) 0.020(6) Uiso 1 1 d . . . . .
H20A H 0.071(2) 0.665(2) 0.6410(12) 0.042(8) Uiso 1 1 d . . . . .
H21A H 0.430(2) 0.338(2) 0.6066(11) 0.032(7) Uiso 1 1 d . . . . .
H21B H 0.4626(18) 0.3441(17) 0.6608(9) 0.018(6) Uiso 1 1 d . . . . .
H102 H 0.001(3) 0.250(2) 0.6259(12) 0.046(9) Uiso 1 1 d . . . . .
H103 H 0.474(2) 0.140(2) 0.6448(11) 0.031(7) Uiso 1 1 d . . . . .
H104 H 0.593(2) 0.086(2) 0.5958(11) 0.034(7) Uiso 1 1 d . . . . .
H105 H 0.563(2) 0.028(2) 0.5148(12) 0.043(8) Uiso 1 1 d . . . . .
H106 H 0.413(3) 0.020(3) 0.4844(14) 0.055(10) Uiso 1 1 d . . . . .
H108 H 0.240(2) 0.0514(19) 0.4998(11) 0.030(7) Uiso 1 1 d . . . . .
H111 H 0.050(3) -0.024(4) 0.5489(17) 0.090(15) Uiso 1 1 d . . . . .
H112 H -0.106(3) -0.016(3) 0.5261(14) 0.059(10) Uiso 1 1 d . . . . .
H114 H -0.073(3) 0.263(3) 0.4915(14) 0.060(11) Uiso 1 1 d . . . . .
H115 H 0.090(2) 0.257(2) 0.5229(12) 0.044(9) Uiso 1 1 d . . . . .
H121 H -0.218(2) 0.150(2) 0.6163(11) 0.034(7) Uiso 1 1 d . . . . .
H122 H -0.353(2) 0.246(2) 0.5967(11) 0.037(8) Uiso 1 1 d . . . . .
H123 H -0.336(2) 0.405(2) 0.5877(12) 0.044(9) Uiso 1 1 d . . . . .
H202 H 0.295(2) 0.481(2) 0.6561(12) 0.039(8) Uiso 1 1 d . . . . .
H203 H 0.282(2) -0.0079(19) 0.6712(11) 0.029(7) Uiso 1 1 d . . . . .
H204 H 0.293(2) -0.122(2) 0.7303(11) 0.038(8) Uiso 1 1 d . . . . .
H205 H 0.329(3) -0.084(3) 0.8109(13) 0.054(10) Uiso 1 1 d . . . . .
H206 H 0.357(3) 0.078(3) 0.8292(15) 0.066(11) Uiso 1 1 d . . . . .
H208 H 0.355(2) 0.241(2) 0.8057(12) 0.036(8) Uiso 1 1 d . . . . .
H211 H 0.496(2) 0.387(2) 0.7538(11) 0.038(8) Uiso 1 1 d . . . . .
H212 H 0.512(3) 0.545(2) 0.7704(12) 0.052(10) Uiso 1 1 d . . . . .
H214 H 0.232(2) 0.584(2) 0.7768(12) 0.048(9) Uiso 1 1 d . . . . .
H215 H 0.212(2) 0.422(2) 0.7541(11) 0.033(7) Uiso 1 1 d . . . . .
H221 H 0.454(2) 0.664(2) 0.6408(13) 0.050(9) Uiso 1 1 d . . . . .
H222 H 0.397(2) 0.820(2) 0.6356(10) 0.032(7) Uiso 1 1 d . . . . .
H223 H 0.232(2) 0.848(2) 0.6310(12) 0.047(9) Uiso 1 1 d . . . . .
H302 H -0.314(2) 0.7295(18) 0.5997(9) 0.022(6) Uiso 1 1 d . . . . .
H304 H -0.0442(19) 0.6317(19) 0.6024(10) 0.026(6) Uiso 1 1 d . . . . .
H306 H -0.0968(19) 0.9093(19) 0.6258(9) 0.022(6) Uiso 1 1 d . . . . .

loop_
_atom_site_aniso_label
_atom_site_aniso_U_11
_atom_site_aniso_U_22
_atom_site_aniso_U_33
_atom_site_aniso_U_23
_atom_site_aniso_U_13
_atom_site_aniso_U_12
O51 0.0311(9) 0.0299(9) 0.0675(13) -0.0094(9) -0.0002(9) 0.0015(7)
O52 0.0563(12) 0.0354(10) 0.0412(10) 0.0007(8) 0.0132(9) -0.0033(9)
O101 0.0214(7) 0.0205(7) 0.0335(8) -0.0020(6) 0.0042(6) -0.0013(6)
O102 0.0276(8) 0.0315(9) 0.0500(11) 0.0106(8) 0.0060(7) -0.0044(7)
O103 0.0296(9) 0.0286(9) 0.0411(10) -0.0011(7) -0.0058(7) 0.0001(7)
O201 0.0296(8) 0.0181(7) 0.0308(8) 0.0040(6) -0.0045(6) -0.0008(6)
O202 0.0346(9) 0.0296(9) 0.0548(11) 0.0083(8) 0.0130(9) 0.0000(7)
O203 0.0339(9) 0.0188(8) 0.0650(13) 0.0018(8) -0.0055(9) -0.0011(7)
O301 0.0336(9) 0.0348(9) 0.0425(10) -0.0001(8) 0.0039(8) 0.0084(7)
O302 0.0396(10) 0.0219(8) 0.0682(13) 0.0036(9) -0.0074(9) 0.0042(7)
O401 0.0517(13) 0.0631(14) 0.0458(12) 0.0051(10) 0.0103(10) -0.0032(11)
O402 0.0386(11) 0.0619(13) 0.0441(11) 0.0105(10) 0.0005(9) 0.0056(10)
N101 0.0360(13) 0.0537(15) 0.0651(17) -0.0098(13) -0.0169(12) 0.0031(11)
N102 0.0218(9) 0.0212(9) 0.0467(12) 0.0001(8) 0.0037(8) -0.0020(7)
N103 0.0239(9) 0.0215(9) 0.0338(10) -0.0018(7) 0.0022(7) -0.0004(7)
N104 0.0244(9) 0.0212(9) 0.0386(11) -0.0035(8) -0.0018(8) 0.0000(7)
N201 0.0449(12) 0.0234(10) 0.0435(12) -0.0038(9) -0.0012(10) -0.0008(9)
N202 0.0255(9) 0.0170(8) 0.0383(11) 0.0031(8) -0.0015(8) -0.0008(7)
N203 0.0256(9) 0.0201(9) 0.0361(10) 0.0008(8) -0.0036(8) -0.0002(7)
N204 0.0265(10) 0.0175(9) 0.0588(14) -0.0011(9) -0.0040(9) -0.0010(8)
N301 0.0332(10) 0.0237(9) 0.0322(10) -0.0010(8) -0.0045(8) 0.0063(8)
C51 0.0302(12) 0.0293(11) 0.0417(13) 0.0002(10) 0.0019(10) -0.0038(9)
C52 0.0247(11) 0.0259(11) 0.0459(14) -0.0031(10) 0.0000(10) -0.0042(9)
C53A 0.033(5) 0.055(5) 0.028(4) 0.004(3) -0.001(3) 0.008(4)
C54A 0.029(4) 0.090(8) 0.026(4) 0.008(4) 0.004(3) -0.005(4)
C53B 0.055(5) 0.059(3) 0.042(4) 0.007(3) 0.013(3) 0.013(4)
C54B 0.131(9) 0.095(6) 0.045(4) 0.023(4) 0.028(4) 0.000(6)
C101 0.0245(10) 0.0144(8) 0.0251(10) 0.0004(7) -0.0023(8) -0.0005(7)
C102 0.0229(10) 0.0160(9) 0.0267(10) 0.0019(8) -0.0019(8) 0.0007(7)
C103 0.0250(10) 0.0191(9) 0.0344(12) -0.0002(9) -0.0044(9) 0.0023(8)
C104 0.0237(11) 0.0224(10) 0.0477(14) -0.0023(10) -0.0030(10) 0.0039(9)
C105 0.0285(12) 0.0295(12) 0.0452(14) -0.0055(10) 0.0077(10) 0.0048(10)
C106 0.0329(12) 0.0292(11) 0.0333(12) -0.0043(10) 0.0042(9) 0.0033(10)
C107 0.0275(11) 0.0205(9) 0.0262(10) 0.0000(8) -0.0007(8) 0.0013(8)
C108 0.0301(11) 0.0257(10) 0.0243(10) -0.0015(8) -0.0018(8) -0.0002(9)
C109 0.0216(10) 0.0210(9) 0.0285(11) 0.0007(8) -0.0040(8) -0.0010(8)
C110 0.0234(10) 0.0235(10) 0.0276(10) -0.0003(8) -0.0036(8) -0.0015(8)
C111 0.0389(15) 0.0270(13) 0.085(2) 0.0143(14) -0.0286(15) -0.0079(11)
C112 0.0391(15) 0.0321(14) 0.087(2) 0.0146(15) -0.0258(16) -0.0123(12)
C113 0.0253(11) 0.0350(12) 0.0323(12) -0.0016(10) -0.0064(9) 0.0007(9)
C114 0.0322(13) 0.0263(12) 0.0507(15) 0.0021(11) -0.0121(11) 0.0015(10)
C115 0.0297(12) 0.0243(11) 0.0510(15) 0.0020(10) -0.0094(11) -0.0020(9)
C116 0.0301(13) 0.0398(14) 0.0446(14) -0.0037(11) -0.0099(11) 0.0006(11)
C117 0.0215(9) 0.0168(9) 0.0272(10) 0.0008(8) 0.0019(8) 0.0000(7)
C118 0.0248(11) 0.0246(11) 0.0357(12) 0.0050(9) 0.0034(9) -0.0004(8)
C119 0.0278(11) 0.0221(10) 0.0292(11) -0.0013(8) 0.0041(8) -0.0028(8)
C120 0.0238(10) 0.0245(10) 0.0307(11) -0.0020(9) 0.0036(8) -0.0006(8)
C121 0.0254(11) 0.0231(10) 0.0389(12) -0.0012(9) 0.0021(9) -0.0047(8)
C122 0.0247(11) 0.0279(11) 0.0352(12) -0.0027(9) -0.0002(9) -0.0060(9)
C123 0.0250(11) 0.0283(11) 0.0281(11) -0.0026(9) 0.0010(9) -0.0012(9)
C124 0.0272(10) 0.0225(10) 0.0267(10) -0.0038(8) 0.0031(8) -0.0007(8)
C125 0.0258(11) 0.0246(10) 0.0287(11) -0.0047(9) 0.0021(9) 0.0002(8)
C201 0.0232(10) 0.0182(9) 0.0247(10) 0.0008(8) -0.0003(8) 0.0004(8)
C202 0.0280(10) 0.0179(9) 0.0274(10) -0.0008(8) 0.0020(8) 0.0018(8)
C203 0.0373(12) 0.0201(10) 0.0286(11) -0.0002(9) 0.0037(9) -0.0009(9)
C204 0.0517(15) 0.0177(10) 0.0355(13) 0.0030(9) 0.0075(11) 0.0007(10)
C205 0.0535(16) 0.0262(12) 0.0301(12) 0.0065(10) 0.0101(11) 0.0057(11)
C206 0.0485(15) 0.0271(12) 0.0253(11) 0.0023(9) 0.0066(10) 0.0046(10)
C207 0.0326(11) 0.0230(10) 0.0243(10) 0.0017(8) 0.0037(9) 0.0021(9)
C208 0.0384(13) 0.0233(11) 0.0234(11) -0.0036(8) 0.0000(9) 0.0010(9)
C209 0.0281(11) 0.0191(9) 0.0288(11) -0.0023(8) -0.0005(9) 0.0007(8)
C210 0.0327(11) 0.0196(10) 0.0233(10) -0.0016(8) -0.0018(8) -0.0012(8)
C211 0.0308(12) 0.0244(11) 0.0334(12) -0.0047(9) -0.0027(9) 0.0040(9)
C212 0.0300(12) 0.0264(11) 0.0343(12) -0.0047(9) -0.0023(9) 0.0005(9)
C213 0.0332(11) 0.0187(9) 0.0255(10) -0.0024(8) 0.0013(9) -0.0004(8)
C214 0.0304(12) 0.0244(11) 0.0342(12) -0.0043(9) 0.0019(9) 0.0021(9)
C215 0.0287(12) 0.0239(11) 0.0360(12) -0.0033(9) 0.0016(9) -0.0016(9)
C216 0.0353(12) 0.0236(11) 0.0289(11) -0.0013(9) 0.0001(9) 0.0022(9)
C217 0.0230(10) 0.0187(9) 0.0253(10) 0.0024(8) -0.0015(8) 0.0013(8)
C218 0.0299(11) 0.0187(10) 0.0293(11) 0.0026(9) 0.0011(9) 0.0017(8)
C219 0.0309(11) 0.0233(10) 0.0260(10) 0.0032(8) -0.0007(8) 0.0018(9)
C220 0.0276(11) 0.0194(10) 0.0288(11) 0.0020(8) -0.0027(8) -0.0007(8)
C221 0.0265(11) 0.0224(10) 0.0413(13) -0.0001(9) -0.0018(10) -0.0021(9)
C222 0.0337(13) 0.0211(11) 0.0533(15) -0.0023(10) 0.0021(11) -0.0065(9)
C223 0.0325(12) 0.0195(10) 0.0543(16) -0.0039(11) -0.0004(11) -0.0009(9)
C224 0.0289(11) 0.0189(10) 0.0394(12) -0.0027(9) -0.0031(9) 0.0014(9)
C225 0.0290(11) 0.0214(10) 0.0447(14) -0.0028(10) -0.0034(10) 0.0033(9)
C301 0.0317(11) 0.0226(10) 0.0292(11) -0.0008(9) -0.0020(9) 0.0083(9)
C302 0.0274(11) 0.0249(11) 0.0276(11) -0.0013(9) 0.0006(8) 0.0035(9)
C303 0.0282(11) 0.0226(10) 0.0301(11) -0.0029(8) 0.0010(9) 0.0023(8)
C304 0.0275(11) 0.0229(10) 0.0385(12) -0.0034(9) -0.0004(9) 0.0025(9)
C305 0.0288(11) 0.0204(10) 0.0402(13) -0.0029(9) -0.0026(10) 0.0018(9)
C306 0.0318(12) 0.0193(10) 0.0355(12) -0.0022(9) -0.0035(9) 0.0019(8)
C401 0.0467(17) 0.066(2) 0.0454(16) 0.0003(15) -0.0020(13) 0.0141(15)
C402 0.0444(15) 0.0389(14) 0.0355(13) -0.0026(11) 0.0019(11) 0.0013(12)
C403 0.0403(16) 0.071(2) 0.0539(18) 0.0070(16) -0.0059(14) 0.0063(15)
C404 0.057(2) 0.065(2) 0.061(2) 0.0112(17) 0.0083(17) 0.0163(17)

loop_
_atom_type_symbol
_atom_type_description
_atom_type_scat_dispersion_real
_atom_type_scat_dispersion_imag
_atom_type_scat_source
C C 0.0033 0.0016
;
International Tables for Crystallography
(Vol. C, Tables 4.2.6.8 and 6.1.1.4)
;
H H 0.0000 0.0000
;
International Tables for Crystallography
(Vol. C, Table 6.1.1.4)
;
N N 0.0061 0.0033
;
International Tables for Crystallography
(Vol. C, Tables 4.2.6.8 and 6.1.1.4)
;
O O 0.0106 0.0060
;
International Tables for Crystallography
(Vol. C, Tables 4.2.6.8 and 6.1.1.4)
;

loop_
_geom_angle_atom_site_label_1
_geom_angle_atom_site_label_2
_geom_angle_atom_site_label_3
_geom_angle
C52 O52 C53A 125.6(5)
C52 O52 C53B 109.6(4)
C117 O101 C118 115.53(17)
C217 O201 C218 114.59(16)
C402 O402 C403 117.8(2)
C119 N102 C120 130.3(2)
C119 N102 H102 118(2)
C120 N102 H102 111(2)
C120 N103 C124 118.1(2)
C125 N104 C124 127.9(2)
C125 N104 H10A 118.2(19)
C124 N104 H10A 113.6(19)
C219 N202 C220 129.1(2)
C219 N202 H202 116(2)
C220 N202 H202 115(2)
C220 N203 C224 118.2(2)
C225 N204 C224 127.5(2)
C225 N204 H20A 117(2)
C224 N204 H20A 113(2)
O302 N301 O301 124.5(2)
O302 N301 C301 117.5(2)
O301 N301 C301 118.0(2)
C52 C51 H51A 109.5
C52 C51 H51B 109.5
H51A C51 H51B 109.5
C52 C51 H51C 109.5
H51A C51 H51C 109.5
H51B C51 H51C 109.5
O51 C52 O52 123.4(3)
O51 C52 C51 124.2(3)
O52 C52 C51 112.4(2)
O52 C53A C54A 105.7(7)
O52 C53A H53A 110.6
C54A C53A H53A 110.6
O52 C53A H53B 110.6
C54A C53A H53B 110.6
H53A C53A H53B 108.7
C53A C54A H54A 109.5
C53A C54A H54B 109.5
H54A C54A H54B 109.5
C53A C54A H54C 109.5
H54A C54A H54C 109.5
H54B C54A H54C 109.5
C54B C53B O52 105.8(7)
C54B C53B H53C 110.6
O52 C53B H53C 110.6
C54B C53B H53D 110.6
O52 C53B H53D 110.6
H53C C53B H53D 108.7
C53B C54B H54D 109.5
C53B C54B H54E 109.5
H54D C54B H54E 109.5
C53B C54B H54F 109.5
H54D C54B H54F 109.5
H54E C54B H54F 109.5
C117 C101 C102 119.15(19)
C117 C101 C201 119.98(19)
C102 C101 C201 120.74(19)
C103 C102 C107 118.2(2)
C103 C102 C101 122.3(2)
C107 C102 C101 119.45(19)
C104 C103 C102 121.2(2)
C104 C103 H103 119.5(17)
C102 C103 H103 119.3(17)
C103 C104 C105 120.3(2)
C103 C104 H104 119.0(19)
C105 C104 H104 120.7(19)
C106 C105 C104 120.3(2)
C106 C105 H105 118.0(19)
C104 C105 H105 121.7(19)
C105 C106 C107 120.7(2)
C105 C106 H106 116(2)
C107 C106 H106 123(2)
C106 C107 C108 121.8(2)
C106 C107 C102 119.3(2)
C108 C107 C102 118.9(2)
C109 C108 C107 121.7(2)
C109 C108 H108 118.4(17)
C107 C108 H108 119.9(17)
C108 C109 C117 118.51(19)
C108 C109 C110 121.1(2)
C117 C109 C110 120.36(19)
C115 C110 C111 119.0(2)
C115 C110 C109 120.1(2)
C111 C110 C109 120.9(2)
C112 C111 C110 120.8(3)
C112 C111 H111 115(3)
C110 C111 H111 124(3)
C111 C112 C113 119.7(3)
C111 C112 H112 119(2)
C113 C112 H112 122(2)
C114 C113 C112 120.2(2)
C114 C113 C116 120.1(2)
C112 C113 C116 119.6(2)
C113 C114 C115 119.7(2)
C113 C114 H114 114(2)
C115 C114 H114 127(2)
C110 C115 C114 120.6(2)
C110 C115 H115 120.1(19)
C114 C115 H115 119.3(19)
N101 C116 C113 178.9(3)
C101 C117 O101 118.47(19)
C101 C117 C109 122.19(19)
O101 C117 C109 119.33(18)
O101 C118 C119 111.59(18)
O101 C118 H11A 110.1(18)
C119 C118 H11A 107.2(18)
O101 C118 H11B 112.5(16)
C119 C118 H11B 108.2(16)
H11A C118 H11B 107(2)
O102 C119 N102 125.8(2)
O102 C119 C118 120.4(2)
N102 C119 C118 113.82(19)
N103 C120 C121 123.6(2)
N103 C120 N102 111.87(19)
C121 C120 N102 124.5(2)
C122 C121 C120 116.9(2)
C122 C121 H121 123.4(18)
C120 C121 H121 119.5(18)
C121 C122 C123 121.0(2)
C121 C122 H122 120.1(18)
C123 C122 H122 118.7(17)
C124 C123 C122 116.8(2)
C124 C123 H123 127(2)
C122 C123 H123 117(2)
N103 C124 C123 123.6(2)
N103 C124 N104 111.28(19)
C123 C124 N104 125.1(2)
O103 C125 N104 124.2(2)
O103 C125 C303 121.2(2)
N104 C125 C303 114.6(2)
C217 C201 C202 119.1(2)
C217 C201 C101 121.87(19)
C202 C201 C101 119.02(18)
C203 C202 C207 117.9(2)
C203 C202 C201 122.4(2)
C207 C202 C201 119.60(19)
C204 C203 C202 120.7(2)
C204 C203 H203 121.5(18)
C202 C203 H203 117.7(17)
C203 C204 C205 120.8(2)
C203 C204 H204 118.4(18)
C205 C204 H204 120.9(18)
C206 C205 C204 119.9(2)
C206 C205 H205 125(2)
C204 C205 H205 115(2)
C205 C206 C207 121.0(2)
C205 C206 H206 121(3)
C207 C206 H206 118(3)
C206 C207 C208 121.8(2)
C206 C207 C202 119.6(2)
C208 C207 C202 118.5(2)
C209 C208 C207 121.5(2)
C209 C208 H208 120.5(19)
C207 C208 H208 118.0(19)
C208 C209 C217 119.1(2)
C208 C209 C210 120.5(2)
C217 C209 C210 120.35(19)
C215 C210 C211 119.7(2)
C215 C210 C209 120.2(2)
C211 C210 C209 120.0(2)
C212 C211 C210 119.9(2)
C212 C211 H211 120.4(19)
C210 C211 H211 119.8(18)
C211 C212 C213 120.1(2)
C211 C212 H212 119(2)
C213 C212 H212 121(2)
C212 C213 C214 120.6(2)
C212 C213 C216 118.7(2)
C214 C213 C216 120.7(2)
C215 C214 C213 118.7(2)
C215 C214 H214 124(2)
C213 C214 H214 117(2)
C214 C215 C210 120.9(2)
C214 C215 H215 120.1(17)
C210 C215 H215 118.9(17)
N201 C216 C213 177.0(3)
C201 C217 O201 119.36(19)
C201 C217 C209 122.0(2)
O201 C217 C209 118.62(18)
O201 C218 C219 111.97(18)
O201 C218 H21A 111.2(17)
C219 C218 H21A 107.3(17)
O201 C218 H21B 112.8(15)
C219 C218 H21B 107.4(15)
H21A C218 H21B 106(2)
O202 C219 N202 125.6(2)
O202 C219 C218 120.2(2)
N202 C219 C218 114.2(2)
N203 C220 C221 123.8(2)
N203 C220 N202 112.34(19)
C221 C220 N202 123.8(2)
C220 C221 C222 116.5(2)
C220 C221 H221 122.8(19)
C222 C221 H221 121(2)
C223 C222 C221 121.0(2)
C223 C222 H222 120.3(17)
C221 C222 H222 118.7(18)
C222 C223 C224 117.6(2)
C222 C223 H223 123(2)
C224 C223 H223 119(2)
N203 C224 C223 122.8(2)
N203 C224 N204 112.0(2)
C223 C224 N204 125.1(2)
O203 C225 N204 123.9(2)
O203 C225 C305 120.9(2)
N204 C225 C305 115.2(2)
C306 C301 C302 123.8(2)
C306 C301 N301 118.9(2)
C302 C301 N301 117.3(2)
C301 C302 C303 118.2(2)
C301 C302 H302 122.5(15)
C303 C302 H302 119.3(16)
C304 C303 C302 119.6(2)
C304 C303 C125 123.6(2)
C302 C303 C125 116.9(2)
C303 C304 C305 121.1(2)
C303 C304 H304 117.9(16)
C305 C304 H304 120.8(16)
C304 C305 C306 119.8(2)
C304 C305 C225 122.2(2)
C306 C305 C225 117.9(2)
C301 C306 C305 117.5(2)
C301 C306 H306 121.9(16)
C305 C306 H306 120.6(17)
C402 C401 H40A 109.5
C402 C401 H40B 109.5
H40A C401 H40B 109.5
C402 C401 H40C 109.5
H40A C401 H40C 109.5
H40B C401 H40C 109.5
O401 C402 O402 123.2(3)
O401 C402 C401 125.5(3)
O402 C402 C401 111.3(3)
O402 C403 C404 110.3(3)
O402 C403 H40D 109.6
C404 C403 H40D 109.6
O402 C403 H40E 109.6
C404 C403 H40E 109.6
H40D C403 H40E 108.1
C403 C404 H40F 109.5
C403 C404 H40G 109.5
H40F C404 H40G 109.5
C403 C404 H40H 109.5
H40F C404 H40H 109.5
H40G C404 H40H 109.5

loop_
_geom_bond_atom_site_label_1
_geom_bond_atom_site_label_2
_geom_bond_distance
O51 C52 1.216(3)
O52 C52 1.315(3)
O52 C53A 1.463(9)
O52 C53B 1.503(7)
O101 C117 1.383(3)
O101 C118 1.427(3)
O102 C119 1.213(3)
O103 C125 1.214(3)
O201 C217 1.388(3)
O201 C218 1.431(3)
O202 C219 1.207(3)
O203 C225 1.217(3)
O301 N301 1.220(3)
O302 N301 1.219(3)
O401 C402 1.203(4)
O402 C402 1.323(4)
O402 C403 1.449(4)
N101 C116 1.147(4)
N102 C119 1.350(3)
N102 C120 1.398(3)
N102 H102 0.86(4)
N103 C120 1.327(3)
N103 C124 1.331(3)
N104 C125 1.357(3)
N104 C124 1.408(3)
N104 H10A 0.88(3)
N201 C216 1.143(3)
N202 C219 1.355(3)
N202 C220 1.397(3)
N202 H202 0.81(3)
N203 C220 1.327(3)
N203 C224 1.337(3)
N204 C225 1.358(3)
N204 C224 1.395(3)
N204 H20A 0.87(3)
N301 C301 1.464(3)
C51 C52 1.479(4)
C51 H51A 0.9800
C51 H51B 0.9800
C51 H51C 0.9800
C53A C54A 1.497(12)
C53A H53A 0.9900
C53A H53B 0.9900
C54A H54A 0.9800
C54A H54B 0.9800
C54A H54C 0.9800
C53B C54B 1.478(12)
C53B H53C 0.9900
C53B H53D 0.9900
C54B H54D 0.9800
C54B H54E 0.9800
C54B H54F 0.9800
C101 C117 1.367(3)
C101 C102 1.419(3)
C101 C201 1.484(3)
C102 C103 1.412(3)
C102 C107 1.416(3)
C103 C104 1.362(3)
C103 H103 0.98(3)
C104 C105 1.402(4)
C104 H104 0.95(3)
C105 C106 1.362(4)
C105 H105 0.99(3)
C106 C107 1.412(3)
C106 H106 1.06(4)
C107 C108 1.414(3)
C108 C109 1.361(3)
C108 H108 0.98(3)
C109 C117 1.418(3)
C109 C110 1.485(3)
C110 C115 1.382(3)
C110 C111 1.383(3)
C111 C112 1.376(4)
C111 H111 0.98(5)
C112 C113 1.383(4)
C112 H112 1.06(4)
C113 C114 1.376(4)
C113 C116 1.434(3)
C114 C115 1.382(4)
C114 H114 1.01(4)
C115 H115 0.99(3)
C118 C119 1.511(3)
C118 H11A 1.00(3)
C118 H11B 0.95(3)
C120 C121 1.380(3)
C121 C122 1.380(3)
C121 H121 0.98(3)
C122 C123 1.383(3)
C122 H122 1.00(3)
C123 C124 1.379(3)
C123 H123 0.98(3)
C125 C303 1.496(3)
C201 C217 1.364(3)
C201 C202 1.421(3)
C202 C203 1.419(3)
C202 C207 1.420(3)
C203 C204 1.365(3)
C203 H203 0.93(3)
C204 C205 1.402(4)
C204 H204 0.97(3)
C205 C206 1.360(4)
C205 H205 1.00(4)
C206 C207 1.404(3)
C206 H206 0.93(4)
C207 C208 1.415(3)
C208 C209 1.358(3)
C208 H208 0.93(3)
C209 C217 1.413(3)
C209 C210 1.490(3)
C210 C215 1.383(3)
C210 C211 1.386(3)
C211 C212 1.378(3)
C211 H211 0.99(3)
C212 C213 1.380(3)
C212 H212 0.93(4)
C213 C214 1.392(3)
C213 C216 1.437(3)
C214 C215 1.383(3)
C214 H214 0.97(4)
C215 H215 0.97(3)
C218 C219 1.520(3)
C218 H21A 0.99(3)
C218 H21B 0.97(3)
C220 C221 1.384(3)
C221 C222 1.388(3)
C221 H221 1.02(4)
C222 C223 1.376(4)
C222 H222 0.97(3)
C223 C224 1.382(3)
C223 H223 0.95(3)
C225 C305 1.500(3)
C301 C306 1.376(3)
C301 C302 1.381(3)
C302 C303 1.386(3)
C302 H302 0.99(3)
C303 C304 1.385(3)
C304 C305 1.392(3)
C304 H304 1.01(3)
C305 C306 1.394(3)
C306 H306 0.93(3)
C401 C402 1.479(4)
C401 H40A 0.9800
C401 H40B 0.9800
C401 H40C 0.9800
C403 C404 1.487(5)
C403 H40D 0.9900
C403 H40E 0.9900
C404 H40F 0.9800
C404 H40G 0.9800
C404 H40H 0.9800

loop_
_geom_hbond_atom_site_label_D
_geom_hbond_atom_site_label_H
_geom_hbond_atom_site_label_A
_geom_hbond_distance_DA
_geom_hbond_distance_DH
_geom_hbond_distance_HA
_geom_hbond_angle_DHA
_geom_hbond_publ_flag
N102 H102 O101 2.5873(6) 0.860 2.14262(16) 111.694(19) no
N104 H10A O51 3.0413(6) 0.879 2.16970(18) 171.278(2) no
N202 H202 O201 2.6129(7) 0.812 2.15976(14) 115.401(13) no

loop_
_geom_torsion_atom_site_label_1
_geom_torsion_atom_site_label_2
_geom_torsion_atom_site_label_3
_geom_torsion_atom_site_label_4
_geom_torsion
C53A O52 C52 O51 -10.2(7)
C53B O52 C52 O51 12.0(5)
C53A O52 C52 C51 170.9(6)
C53B O52 C52 C51 -166.8(5)
C52 O52 C53A C54A 88.7(9)
C52 O52 C53B C54B 153.1(8)
C117 C101 C102 C103 179.5(2)
C201 C101 C102 C103 -4.6(3)
C117 C101 C102 C107 -2.5(3)
C201 C101 C102 C107 173.38(19)
C107 C102 C103 C104 0.7(3)
C101 C102 C103 C104 178.8(2)
C102 C103 C104 C105 0.2(4)
C103 C104 C105 C106 -0.8(4)
C104 C105 C106 C107 0.4(4)
C105 C106 C107 C108 178.8(2)
C105 C106 C107 C102 0.5(4)
C103 C102 C107 C106 -1.1(3)
C101 C102 C107 C106 -179.2(2)
C103 C102 C107 C108 -179.4(2)
C101 C102 C107 C108 2.5(3)
C106 C107 C108 C109 -177.8(2)
C102 C107 C108 C109 0.5(3)
C107 C108 C109 C117 -3.3(3)
C107 C108 C109 C110 176.0(2)
C108 C109 C110 C115 -100.6(3)
C117 C109 C110 C115 78.7(3)
C108 C109 C110 C111 80.4(3)
C117 C109 C110 C111 -100.3(3)
C115 C110 C111 C112 -1.8(5)
C109 C110 C111 C112 177.2(3)
C110 C111 C112 C113 2.0(6)
C111 C112 C113 C114 -1.0(5)
C111 C112 C113 C116 -179.0(3)
C112 C113 C114 C115 -0.2(4)
C116 C113 C114 C115 177.8(3)
C111 C110 C115 C114 0.6(4)
C109 C110 C115 C114 -178.4(2)
C113 C114 C115 C110 0.3(4)
C102 C101 C117 O101 -178.94(17)
C201 C101 C117 O101 5.1(3)
C102 C101 C117 C109 -0.4(3)
C201 C101 C117 C109 -176.33(19)
C118 O101 C117 C101 -106.0(2)
C118 O101 C117 C109 75.5(2)
C108 C109 C117 C101 3.3(3)
C110 C109 C117 C101 -176.0(2)
C108 C109 C117 O101 -178.13(19)
C110 C109 C117 O101 2.5(3)
C117 O101 C118 C119 -135.6(2)
C120 N102 C119 O102 -5.2(4)
C120 N102 C119 C118 175.9(2)
O101 C118 C119 O102 174.6(2)
O101 C118 C119 N102 -6.4(3)
C124 N103 C120 C121 0.3(4)
C124 N103 C120 N102 177.8(2)
C119 N102 C120 N103 164.5(2)
C119 N102 C120 C121 -18.1(4)
N103 C120 C121 C122 1.2(4)
N102 C120 C121 C122 -175.9(2)
C120 C121 C122 C123 -1.4(4)
C121 C122 C123 C124 0.3(4)
C120 N103 C124 C123 -1.6(3)
C120 N103 C124 N104 176.3(2)
C122 C123 C124 N103 1.3(3)
C122 C123 C124 N104 -176.4(2)
C125 N104 C124 N103 173.5(2)
C125 N104 C124 C123 -8.6(4)
C124 N104 C125 O103 -5.9(4)
C124 N104 C125 C303 172.7(2)
C117 C101 C201 C217 -90.9(3)
C102 C101 C201 C217 93.3(3)
C117 C101 C201 C202 91.1(3)
C102 C101 C201 C202 -84.8(3)
C217 C201 C202 C203 -178.4(2)
C101 C201 C202 C203 -0.3(3)
C217 C201 C202 C207 -1.4(3)
C101 C201 C202 C207 176.7(2)
C207 C202 C203 C204 -1.2(4)
C201 C202 C203 C204 175.9(2)
C202 C203 C204 C205 -0.4(4)
C203 C204 C205 C206 1.4(4)
C204 C205 C206 C207 -0.7(4)
C205 C206 C207 C208 -178.8(3)
C205 C206 C207 C202 -0.8(4)
C203 C202 C207 C206 1.8(3)
C201 C202 C207 C206 -175.4(2)
C203 C202 C207 C208 179.8(2)
C201 C202 C207 C208 2.6(3)
C206 C207 C208 C209 177.4(2)
C202 C207 C208 C209 -0.6(4)
C207 C208 C209 C217 -2.7(4)
C207 C208 C209 C210 178.1(2)
C208 C209 C210 C215 -97.9(3)
C217 C209 C210 C215 82.9(3)
C208 C209 C210 C211 81.7(3)
C217 C209 C210 C211 -97.6(3)
C215 C210 C211 C212 -1.8(4)
C209 C210 C211 C212 178.6(2)
C210 C211 C212 C213 0.9(4)
C211 C212 C213 C214 0.9(4)
C211 C212 C213 C216 -178.2(2)
C212 C213 C214 C215 -1.8(4)
C216 C213 C214 C215 177.3(2)
C213 C214 C215 C210 0.9(4)
C211 C210 C215 C214 0.9(4)
C209 C210 C215 C214 -179.6(2)
C202 C201 C217 O201 179.70(19)
C101 C201 C217 O201 1.7(3)
C202 C201 C217 C209 -1.9(3)
C101 C201 C217 C209 -180.0(2)
C218 O201 C217 C201 -102.5(2)
C218 O201 C217 C209 79.0(2)
C208 C209 C217 C201 4.0(3)
C210 C209 C217 C201 -176.8(2)
C208 C209 C217 O201 -177.6(2)
C210 C209 C217 O201 1.6(3)
C217 O201 C218 C219 -135.18(19)
C220 N202 C219 O202 2.8(4)
C220 N202 C219 C218 -176.4(2)
O201 C218 C219 O202 -178.7(2)
O201 C218 C219 N202 0.5(3)
C224 N203 C220 C221 3.0(4)
C224 N203 C220 N202 -176.5(2)
C219 N202 C220 N203 163.0(2)
C219 N202 C220 C221 -16.5(4)
N203 C220 C221 C222 -1.4(4)
N202 C220 C221 C222 178.0(2)
C220 C221 C222 C223 -0.9(4)
C221 C222 C223 C224 1.7(4)
C220 N203 C224 C223 -2.1(4)
C220 N203 C224 N204 176.5(2)
C222 C223 C224 N203 -0.1(4)
C222 C223 C224 N204 -178.6(3)
C225 N204 C224 N203 -166.0(3)
C225 N204 C224 C223 12.6(5)
C224 N204 C225 O203 -13.3(5)
C224 N204 C225 C305 167.5(3)
O302 N301 C301 C306 29.7(3)
O301 N301 C301 C306 -150.4(2)
O302 N301 C301 C302 -149.2(2)
O301 N301 C301 C302 30.6(3)
C306 C301 C302 C303 -1.2(4)
N301 C301 C302 C303 177.7(2)
C301 C302 C303 C304 0.7(4)
C301 C302 C303 C125 -178.8(2)
O103 C125 C303 C304 -157.0(2)
N104 C125 C303 C304 24.4(3)
O103 C125 C303 C302 22.5(3)
N104 C125 C303 C302 -156.2(2)
C302 C303 C304 C305 1.6(4)
C125 C303 C304 C305 -178.9(2)
C303 C304 C305 C306 -3.5(4)
C303 C304 C305 C225 179.4(2)
O203 C225 C305 C304 157.6(3)
N204 C225 C305 C304 -23.2(4)
O203 C225 C305 C306 -19.7(4)
N204 C225 C305 C306 159.6(2)
C302 C301 C306 C305 -0.6(4)
N301 C301 C306 C305 -179.5(2)
C304 C305 C306 C301 2.9(4)
C225 C305 C306 C301 -179.8(2)
C403 O402 C402 O401 4.1(4)
C403 O402 C402 C401 -176.3(3)
C402 O402 C403 C404 89.6(3)
